data_7118188
loop_
_publ_author_name
'Vicente-Hern\'andez, Inmaculada'
'Chicote, Mar\'ia-Teresa'
'Vicente, Jos\'e'
'Bautista, Delia'

_publ_section_title
;
 A new type of oxidative addition of an iodoarene to a Pd(ii) complex.
;
_journal_issue 3
_journal_name_full 'Chemical communications (Cambridge, England)'
_journal_page_first 594
_journal_page_last 596
_journal_paper_doi 10.1039/c5cc07698f
_journal_volume 52
_journal_year 2016
_chemical_formula_sum 'C33 H35 Cl2 I N4 O Pd'
_chemical_formula_weight 807.85
_chemical_name_systematic
;
  ?
;
_space_group_IT_number 2
_symmetry_cell_setting triclinic
_symmetry_space_group_name_Hall '-P 1'
_symmetry_space_group_name_H-M 'P -1'
_atom_sites_solution_hydrogens geom
_atom_sites_solution_primary direct
_atom_sites_solution_secondary difmap
_audit_creation_method SHELXL-97
_audit_update_record
;
2015-09-14 deposited with the CCDC.
2015-11-02 downloaded from the CCDC.
;
_cell_angle_alpha 114.432(3)
_cell_angle_beta 100.558(3)
_cell_angle_gamma 93.044(3)
_cell_formula_units_Z 2
_cell_length_a 10.7622(11)
_cell_length_b 12.8238(12)
_cell_length_c 13.4282(12)
_cell_measurement_reflns_used 9014
_cell_measurement_temperature 100(2)
_cell_measurement_theta_max 30.48
_cell_measurement_theta_min 2.28
_cell_volume 1641.4(3)
_computing_cell_refinement 'SAINT V8.27B (Bruker AXS Inc., 2011)'
_computing_data_collection 'APEX2 2013.2 (Bruker AXS Inc.)'
_computing_data_reduction 'SAINT V8.27B (Bruker AXS Inc., 2011)'
_computing_molecular_graphics 'Bruker SHELXTL'
_computing_publication_material 'Bruker SHELXTL'
_computing_structure_refinement 'SHELXL-97 (Sheldrick, 2008)'
_computing_structure_solution 'SHELXS-97 (Sheldrick, 2008)'
_diffrn_ambient_temperature 100(2)
_diffrn_detector_area_resol_mean 10.4167
_diffrn_measured_fraction_theta_full 0.999
_diffrn_measured_fraction_theta_max 1.000
_diffrn_measurement_device_type 'Bruker D8 QUEST'
_diffrn_measurement_method \w-scans
_diffrn_radiation_monochromator multilayer
_diffrn_radiation_source 'high brilliance microfocus sealed tube'
_diffrn_radiation_type MoK\a
_diffrn_radiation_wavelength 0.71073
_diffrn_reflns_av_R_equivalents 0.0406
_diffrn_reflns_av_sigmaI/netI 0.0269
_diffrn_reflns_limit_h_max 14
_diffrn_reflns_limit_h_min -14
_diffrn_reflns_limit_k_max 17
_diffrn_reflns_limit_k_min -16
_diffrn_reflns_limit_l_max 17
_diffrn_reflns_limit_l_min -17
_diffrn_reflns_number 59143
_diffrn_reflns_theta_full 27.50
_diffrn_reflns_theta_max 28.28
_diffrn_reflns_theta_min 2.28
_exptl_absorpt_coefficient_mu 1.701
_exptl_absorpt_correction_T_max 0.9281
_exptl_absorpt_correction_T_min 0.8478
_exptl_absorpt_correction_type multi-scan
_exptl_absorpt_process_details SADABS
_exptl_crystal_colour red
_exptl_crystal_density_diffrn 1.634
_exptl_crystal_density_method 'not measured'
_exptl_crystal_description prism
_exptl_crystal_F_000 804
_exptl_crystal_size_max 0.13
_exptl_crystal_size_mid 0.09
_exptl_crystal_size_min 0.07
_refine_diff_density_max 0.851
_refine_diff_density_min -0.566
_refine_diff_density_rms 0.089
_refine_ls_extinction_method none
_refine_ls_goodness_of_fit_ref 1.036
_refine_ls_hydrogen_treatment 'rigid methyls, others riding'
_refine_ls_matrix_type full
_refine_ls_number_parameters 385
_refine_ls_number_reflns 8138
_refine_ls_number_restraints 0
_refine_ls_restrained_S_all 1.036
_refine_ls_R_factor_all 0.0369
_refine_ls_R_factor_gt 0.0256
_refine_ls_shift/su_max 0.001
_refine_ls_shift/su_mean 0.000
_refine_ls_structure_factor_coef Fsqd
_refine_ls_weighting_details 'calc w=1/[\s^2^(Fo^2^)+(0.0210P)^2^+1.8883P] where P=(Fo^2^+2Fc^2^)/3'
_refine_ls_weighting_scheme calc
_refine_ls_wR_factor_gt 0.0519
_refine_ls_wR_factor_ref 0.0552
_reflns_number_gt 6796
_reflns_number_total 8138
_reflns_threshold_expression >2sigma(I)
_cod_data_source_file c5cc07698f2.cif
_cod_data_source_block ivh4d1_0m
_cod_database_code 7118188

loop_
_symmetry_equiv_pos_as_xyz
'x, y, z'
'-x, -y, -z'

loop_
_atom_site_label
_atom_site_type_symbol
_atom_site_fract_x
_atom_site_fract_y
_atom_site_fract_z
_atom_site_U_iso_or_equiv
_atom_site_adp_type
_atom_site_occupancy
_atom_site_symmetry_multiplicity
_atom_site_calc_flag
_atom_site_refinement_flags
Pd1 Pd 0.418545(16) 0.598839(14) 0.291264(13) 0.01216(4) Uani 1 1 d .
I1 I 0.259514(14) 0.449396(13) 0.306716(12) 0.01769(4) Uani 1 1 d .
N1 N 0.27416(18) 0.70168(16) 0.27728(16) 0.0170(4) Uani 1 1 d .
C1 C 0.3498(2) 0.51191(19) 0.12656(18) 0.0140(4) Uani 1 1 d .
N4 N 0.40524(18) 0.42819(16) 0.07217(15) 0.0154(4) Uani 1 1 d .
C2 C 0.2454(2) 0.56268(19) 0.08556(19) 0.0154(4) Uani 1 1 d .
C3 C 0.2064(2) 0.66053(19) 0.1653(2) 0.0166(5) Uani 1 1 d .
C4 C 0.1046(2) 0.7085(2) 0.1269(2) 0.0222(5) Uani 1 1 d .
H4 H 0.0754 0.7735 0.1785 0.027 Uiso 1 1 calc R
C5 C 0.0469(2) 0.6610(2) 0.0140(2) 0.0244(5) Uani 1 1 d .
H5 H -0.0224 0.6938 -0.0109 0.029 Uiso 1 1 calc R
C6 C 0.0874(2) 0.5665(2) -0.0643(2) 0.0238(5) Uani 1 1 d .
H6 H 0.0472 0.5362 -0.1418 0.029 Uiso 1 1 calc R
C7 C 0.1869(2) 0.5169(2) -0.0284(2) 0.0191(5) Uani 1 1 d .
H7 H 0.2152 0.4521 -0.0811 0.023 Uiso 1 1 calc R
C8 C 0.2586(2) 0.7994(2) 0.3632(2) 0.0210(5) Uani 1 1 d .
H8 H 0.3101 0.8145 0.4345 0.025 Uiso 1 1 calc R
O1 O 0.18826(17) 0.87128(15) 0.36329(15) 0.0258(4) Uani 1 1 d .
C9 C 0.5393(2) 0.48088(18) 0.25666(18) 0.0137(4) Uani 1 1 d .
C10 C 0.5084(2) 0.40762(19) 0.14077(19) 0.0149(4) Uani 1 1 d .
C11 C 0.5820(2) 0.3210(2) 0.0962(2) 0.0203(5) Uani 1 1 d .
H11 H 0.5611 0.2706 0.0183 0.024 Uiso 1 1 calc R
C12 C 0.6861(2) 0.3091(2) 0.1666(2) 0.0230(5) Uani 1 1 d .
H12 H 0.7359 0.2494 0.1366 0.028 Uiso 1 1 calc R
C13 C 0.7183(2) 0.3827(2) 0.2796(2) 0.0213(5) Uani 1 1 d .
H13 H 0.7908 0.3742 0.3264 0.026 Uiso 1 1 calc R
C14 C 0.6450(2) 0.4701(2) 0.3259(2) 0.0173(5) Uani 1 1 d .
H14 H 0.6675 0.5212 0.4037 0.021 Uiso 1 1 calc R
N2 N 0.55584(18) 0.71449(16) 0.28474(15) 0.0139(4) Uani 1 1 d .
N3 N 0.50727(18) 0.70577(16) 0.46739(15) 0.0144(4) Uani 1 1 d .
C21 C 0.5859(2) 0.70602(19) 0.18982(18) 0.0154(4) Uani 1 1 d .
H21 H 0.5480 0.6403 0.1217 0.018 Uiso 1 1 calc R
C22 C 0.6700(2) 0.7891(2) 0.18726(18) 0.0154(4) Uani 1 1 d .
H22 H 0.6907 0.7792 0.1184 0.019 Uiso 1 1 calc R
C23 C 0.7248(2) 0.88781(19) 0.28531(18) 0.0134(4) Uani 1 1 d .
C24 C 0.6948(2) 0.89363(19) 0.38436(18) 0.0145(4) Uani 1 1 d .
H24 H 0.7309 0.9589 0.4534 0.017 Uiso 1 1 calc R
C25 C 0.6136(2) 0.80602(19) 0.38342(18) 0.0137(4) Uani 1 1 d .
C26 C 0.5870(2) 0.80020(19) 0.48633(18) 0.0134(4) Uani 1 1 d .
C27 C 0.6419(2) 0.88292(19) 0.59403(18) 0.0140(4) Uani 1 1 d .
H27 H 0.6969 0.9491 0.6051 0.017 Uiso 1 1 calc R
C28 C 0.6160(2) 0.86880(19) 0.68680(18) 0.0139(4) Uani 1 1 d .
C29 C 0.5358(2) 0.77001(19) 0.66519(19) 0.0157(4) Uani 1 1 d .
H29 H 0.5171 0.7562 0.7255 0.019 Uiso 1 1 calc R
C30 C 0.4831(2) 0.6916(2) 0.55518(19) 0.0166(5) Uani 1 1 d .
H30 H 0.4274 0.6248 0.5418 0.020 Uiso 1 1 calc R
C31 C 0.8119(2) 0.9864(2) 0.28603(18) 0.0141(4) Uani 1 1 d .
C32 C 0.8481(2) 0.9530(2) 0.1728(2) 0.0214(5) Uani 1 1 d .
H32A H 0.8931 0.8854 0.1559 0.032 Uiso 1 1 calc R
H32B H 0.9038 1.0179 0.1762 0.032 Uiso 1 1 calc R
H32C H 0.7705 0.9344 0.1139 0.032 Uiso 1 1 calc R
C33 C 0.9343(2) 1.0193(2) 0.37799(19) 0.0187(5) Uani 1 1 d .
H33A H 0.9124 1.0468 0.4515 0.028 Uiso 1 1 calc R
H33B H 0.9905 1.0809 0.3761 0.028 Uiso 1 1 calc R
H33C H 0.9782 0.9514 0.3651 0.028 Uiso 1 1 calc R
C34 C 0.7395(2) 1.0913(2) 0.3100(2) 0.0222(5) Uani 1 1 d .
H34A H 0.6654 1.0727 0.2479 0.033 Uiso 1 1 calc R
H34B H 0.7963 1.1578 0.3176 0.033 Uiso 1 1 calc R
H34C H 0.7107 1.1104 0.3799 0.033 Uiso 1 1 calc R
C35 C 0.6764(2) 0.9601(2) 0.80567(18) 0.0166(5) Uani 1 1 d .
C36 C 0.8226(2) 0.9701(2) 0.8223(2) 0.0277(6) Uani 1 1 d .
H36A H 0.8493 0.8947 0.8098 0.042 Uiso 1 1 calc R
H36B H 0.8628 1.0269 0.8990 0.042 Uiso 1 1 calc R
H36C H 0.8490 0.9953 0.7686 0.042 Uiso 1 1 calc R
C37 C 0.6341(2) 1.0767(2) 0.82008(19) 0.0201(5) Uani 1 1 d .
H37A H 0.6574 1.0973 0.7626 0.030 Uiso 1 1 calc R
H37B H 0.6765 1.1365 0.8947 0.030 Uiso 1 1 calc R
H37C H 0.5413 1.0710 0.8121 0.030 Uiso 1 1 calc R
C38 C 0.6367(3) 0.9284(2) 0.8948(2) 0.0258(6) Uani 1 1 d .
H38A H 0.5434 0.9183 0.8824 0.039 Uiso 1 1 calc R
H38B H 0.6738 0.9906 0.9696 0.039 Uiso 1 1 calc R
H38C H 0.6677 0.8562 0.8895 0.039 Uiso 1 1 calc R
C99 C 1.0071(3) 0.6480(3) 0.4323(3) 0.0406(7) Uani 1 1 d .
H99A H 1.0896 0.7000 0.4612 0.049 Uiso 1 1 calc R
H99B H 1.0240 0.5682 0.3899 0.049 Uiso 1 1 calc R
Cl1 Cl 0.94454(7) 0.65413(7) 0.54623(7) 0.04175(18) Uani 1 1 d .
Cl2 Cl 0.90530(7) 0.68788(7) 0.34144(7) 0.03941(17) Uani 1 1 d .

loop_
_atom_site_aniso_label
_atom_site_aniso_U_11
_atom_site_aniso_U_22
_atom_site_aniso_U_33
_atom_site_aniso_U_23
_atom_site_aniso_U_13
_atom_site_aniso_U_12
Pd1 0.01570(9) 0.00995(8) 0.00905(8) 0.00227(7) 0.00297(6) 0.00220(6)
I1 0.01847(8) 0.01600(8) 0.01974(8) 0.00810(6) 0.00605(6) 0.00236(6)
N1 0.0201(10) 0.0145(9) 0.0165(10) 0.0057(8) 0.0057(8) 0.0058(8)
C1 0.0159(11) 0.0122(10) 0.0110(10) 0.0036(9) 0.0001(8) -0.0009(8)
N4 0.0184(10) 0.0138(9) 0.0114(9) 0.0035(8) 0.0020(7) 0.0031(8)
C2 0.0151(11) 0.0149(11) 0.0163(11) 0.0075(9) 0.0026(9) 0.0001(9)
C3 0.0149(11) 0.0150(11) 0.0216(12) 0.0092(10) 0.0053(9) 0.0020(9)
C4 0.0196(12) 0.0189(12) 0.0287(13) 0.0106(11) 0.0055(10) 0.0051(10)
C5 0.0169(12) 0.0261(13) 0.0344(14) 0.0188(12) 0.0011(10) 0.0054(10)
C6 0.0175(12) 0.0304(14) 0.0229(13) 0.0148(11) -0.0036(10) -0.0013(10)
C7 0.0174(11) 0.0205(12) 0.0181(12) 0.0083(10) 0.0012(9) 0.0006(9)
C8 0.0192(12) 0.0184(12) 0.0278(13) 0.0109(11) 0.0082(10) 0.0054(10)
O1 0.0247(9) 0.0209(9) 0.0283(10) 0.0063(8) 0.0069(8) 0.0076(7)
C9 0.0158(10) 0.0106(10) 0.0139(10) 0.0043(9) 0.0037(8) 0.0015(8)
C10 0.0165(11) 0.0141(11) 0.0151(11) 0.0068(9) 0.0044(9) 0.0027(9)
C11 0.0244(12) 0.0171(12) 0.0183(12) 0.0047(10) 0.0087(10) 0.0048(10)
C12 0.0249(13) 0.0200(12) 0.0308(14) 0.0137(11) 0.0129(11) 0.0105(10)
C13 0.0169(11) 0.0236(13) 0.0284(13) 0.0171(11) 0.0027(10) 0.0041(10)
C14 0.0191(11) 0.0166(11) 0.0167(11) 0.0087(10) 0.0019(9) 0.0001(9)
N2 0.0178(9) 0.0125(9) 0.0099(9) 0.0031(7) 0.0031(7) 0.0038(7)
N3 0.0186(9) 0.0124(9) 0.0112(9) 0.0039(8) 0.0037(7) 0.0019(7)
C21 0.0201(11) 0.0146(11) 0.0100(10) 0.0037(9) 0.0032(9) 0.0044(9)
C22 0.0181(11) 0.0188(11) 0.0106(10) 0.0066(9) 0.0047(9) 0.0053(9)
C23 0.0123(10) 0.0157(11) 0.0151(11) 0.0086(9) 0.0038(8) 0.0068(8)
C24 0.0163(11) 0.0126(10) 0.0121(10) 0.0033(9) 0.0016(8) 0.0033(8)
C25 0.0176(11) 0.0125(10) 0.0103(10) 0.0033(9) 0.0044(8) 0.0057(8)
C26 0.0153(10) 0.0142(11) 0.0114(10) 0.0056(9) 0.0032(8) 0.0048(8)
C27 0.0161(11) 0.0123(10) 0.0125(10) 0.0043(9) 0.0031(9) 0.0028(8)
C28 0.0131(10) 0.0161(11) 0.0119(10) 0.0053(9) 0.0017(8) 0.0067(8)
C29 0.0202(11) 0.0160(11) 0.0134(11) 0.0081(9) 0.0045(9) 0.0053(9)
C30 0.0209(12) 0.0151(11) 0.0141(11) 0.0061(9) 0.0046(9) 0.0031(9)
C31 0.0124(10) 0.0164(11) 0.0138(11) 0.0079(9) 0.0002(8) 0.0021(8)
C32 0.0202(12) 0.0281(13) 0.0170(12) 0.0114(11) 0.0036(9) -0.0008(10)
C33 0.0167(11) 0.0223(12) 0.0173(11) 0.0105(10) 0.0001(9) 0.0009(9)
C34 0.0197(12) 0.0190(12) 0.0315(14) 0.0146(11) 0.0050(10) 0.0052(10)
C35 0.0176(11) 0.0199(12) 0.0088(10) 0.0040(9) 0.0008(9) 0.0019(9)
C36 0.0179(12) 0.0356(15) 0.0215(13) 0.0068(12) -0.0013(10) 0.0034(11)
C37 0.0240(12) 0.0175(12) 0.0135(11) 0.0015(9) 0.0041(9) 0.0024(10)
C38 0.0329(14) 0.0289(14) 0.0121(11) 0.0082(11) -0.0001(10) -0.0019(11)
C99 0.0310(16) 0.057(2) 0.0449(18) 0.0287(17) 0.0143(14) 0.0210(15)
Cl1 0.0395(4) 0.0491(5) 0.0390(4) 0.0241(4) 0.0055(3) -0.0052(3)
Cl2 0.0374(4) 0.0444(4) 0.0438(4) 0.0270(4) 0.0065(3) 0.0078(3)

loop_
_atom_type_symbol
_atom_type_description
_atom_type_scat_dispersion_real
_atom_type_scat_dispersion_imag
_atom_type_scat_source
C C 0.0033 0.0016 'International Tables Vol C Tables 4.2.6.8 and 6.1.1.4'
H H 0.0000 0.0000 'International Tables Vol C Tables 4.2.6.8 and 6.1.1.4'
N N 0.0061 0.0033 'International Tables Vol C Tables 4.2.6.8 and 6.1.1.4'
O O 0.0106 0.0060 'International Tables Vol C Tables 4.2.6.8 and 6.1.1.4'
Pd Pd -0.9988 1.0072 'International Tables Vol C Tables 4.2.6.8 and 6.1.1.4'
I I -0.4742 1.8119 'International Tables Vol C Tables 4.2.6.8 and 6.1.1.4'
Cl Cl 0.1484 0.1585 'International Tables Vol C Tables 4.2.6.8 and 6.1.1.4'

loop_
_geom_angle_atom_site_label_1
_geom_angle_atom_site_label_2
_geom_angle_atom_site_label_3
_geom_angle
C1 Pd1 C9 80.84(9)
C1 Pd1 N2 97.00(8)
C9 Pd1 N2 88.48(8)
C1 Pd1 N1 82.94(8)
C9 Pd1 N1 163.66(8)
N2 Pd1 N1 91.51(7)
C1 Pd1 N3 173.84(8)
C9 Pd1 N3 99.06(8)
N2 Pd1 N3 76.85(7)
N1 Pd1 N3 96.85(7)
C1 Pd1 I1 85.08(6)
C9 Pd1 I1 88.47(6)
N2 Pd1 I1 175.99(5)
N1 Pd1 I1 92.15(5)
N3 Pd1 I1 101.08(5)
C8 N1 C3 125.1(2)
C8 N1 Pd1 123.96(16)
C3 N1 Pd1 110.69(14)
N4 C1 C2 129.7(2)
N4 C1 Pd1 117.99(16)
C2 C1 Pd1 112.09(15)
C1 N4 C10 113.58(19)
C7 C2 C3 121.1(2)
C7 C2 C1 121.1(2)
C3 C2 C1 117.7(2)
N1 C3 C4 125.4(2)
N1 C3 C2 116.5(2)
C4 C3 C2 118.1(2)
C5 C4 C3 119.9(2)
C4 C5 C6 121.8(2)
C7 C6 C5 119.4(2)
C6 C7 C2 119.6(2)
O1 C8 N1 130.0(2)
C14 C9 C10 120.5(2)
C14 C9 Pd1 129.97(17)
C10 C9 Pd1 109.37(15)
C11 C10 C9 119.8(2)
C11 C10 N4 121.9(2)
C9 C10 N4 118.19(19)
C12 C11 C10 119.3(2)
C13 C12 C11 120.8(2)
C12 C13 C14 120.5(2)
C9 C14 C13 118.9(2)
C21 N2 C25 119.20(19)
C21 N2 Pd1 123.76(15)
C25 N2 Pd1 116.99(14)
C30 N3 C26 118.68(19)
C30 N3 Pd1 126.74(15)
C26 N3 Pd1 114.37(14)
N2 C21 C22 122.3(2)
C21 C22 C23 120.3(2)
C22 C23 C24 116.6(2)
C22 C23 C31 122.44(19)
C24 C23 C31 120.99(19)
C25 C24 C23 121.1(2)
N2 C25 C24 120.4(2)
N2 C25 C26 115.30(19)
C24 C25 C26 124.2(2)
N3 C26 C27 121.7(2)
N3 C26 C25 115.00(19)
C27 C26 C25 123.3(2)
C26 C27 C28 119.9(2)
C29 C28 C27 117.4(2)
C29 C28 C35 122.8(2)
C27 C28 C35 119.9(2)
C30 C29 C28 119.6(2)
N3 C30 C29 122.8(2)
C23 C31 C32 111.60(18)
C23 C31 C33 110.20(18)
C32 C31 C33 108.95(18)
C23 C31 C34 108.10(18)
C32 C31 C34 108.62(19)
C33 C31 C34 109.34(19)
C28 C35 C37 109.18(18)
C28 C35 C38 111.79(19)
C37 C35 C38 108.6(2)
C28 C35 C36 108.56(19)
C37 C35 C36 109.5(2)
C38 C35 C36 109.2(2)
Cl2 C99 Cl1 112.95(16)

loop_
_geom_bond_atom_site_label_1
_geom_bond_atom_site_label_2
_geom_bond_distance
Pd1 C1 1.989(2)
Pd1 C9 2.010(2)
Pd1 N2 2.0767(19)
Pd1 N1 2.1224(19)
Pd1 N3 2.1763(18)
Pd1 I1 2.5992(3)
N1 C8 1.351(3)
N1 C3 1.404(3)
C1 N4 1.273(3)
C1 C2 1.462(3)
N4 C10 1.417(3)
C2 C7 1.395(3)
C2 C3 1.417(3)
C3 C4 1.405(3)
C4 C5 1.381(4)
C5 C6 1.391(4)
C6 C7 1.387(3)
C8 O1 1.223(3)
C9 C14 1.383(3)
C9 C10 1.408(3)
C10 C11 1.391(3)
C11 C12 1.387(3)
C12 C13 1.378(4)
C13 C14 1.401(3)
N2 C21 1.335(3)
N2 C25 1.362(3)
N3 C30 1.332(3)
N3 C26 1.350(3)
C21 C22 1.376(3)
C22 C23 1.393(3)
C23 C24 1.399(3)
C23 C31 1.529(3)
C24 C25 1.381(3)
C25 C26 1.492(3)
C26 C27 1.385(3)
C27 C28 1.404(3)
C28 C29 1.386(3)
C28 C35 1.528(3)
C29 C30 1.385(3)
C31 C32 1.530(3)
C31 C33 1.533(3)
C31 C34 1.538(3)
C35 C37 1.532(3)
C35 C38 1.534(3)
C35 C36 1.539(3)
C99 Cl2 1.742(3)
C99 Cl1 1.756(3)

loop_
_geom_hbond_atom_site_label_D
_geom_hbond_atom_site_label_H
_geom_hbond_atom_site_label_A
_geom_hbond_distance_DH
_geom_hbond_distance_HA
_geom_hbond_distance_DA
_geom_hbond_angle_DHA
_geom_hbond_site_symmetry_A
C24 H24 O1 0.95 2.48 3.426(3) 176.3 2_676
C27 H27 O1 0.95 2.39 3.334(3) 172.5 2_676
C33 H33C O1 0.98 2.53 3.399(3) 147.3 1_655
